data_7048885
loop_
_publ_author_name
'Saiki, Ryo'
'Miyamoto, Haruka'
'Sagayama, Hajime'
'Kumai, Reiji'
'Newton, Graham N.'
'Shiga, Takuya'
'Oshio, Hiroki'

_publ_section_title
;
 Substituent dependence on the spin crossover behaviour of mononuclear
 Fe(ii) complexes with asymmetric tridentate ligands.
;
_journal_issue 10
_journal_name_full 'Dalton transactions (Cambridge, England : 2003)'
_journal_page_first 3231
_journal_page_last 3236
_journal_paper_doi 10.1039/c9dt00204a
_journal_volume 48
_journal_year 2019
_chemical_formula_moiety 'C52 H50 Fe N10, 2(B F4), 2(C6 H14 O)'
_chemical_formula_sum 'C64 H78 B2 F8 Fe N10 O2'
_chemical_formula_weight 1248.83
_space_group_crystal_system monoclinic
_space_group_IT_number 14
_space_group_name_Hall '-P 2yn'
_space_group_name_H-M_alt 'P 1 21/n 1'
_symmetry_space_group_name_Hall '-P 2yn'
_symmetry_space_group_name_H-M 'P 1 21/n 1'
_atom_sites_solution_hydrogens geom
_audit_creation_method SHELXL-2016/6
_audit_update_record
;
2019-01-29 deposited with the CCDC.
2019-01-29 downloaded from the CCDC.
;
_cell_angle_alpha 90
_cell_angle_beta 112.772(2)
_cell_angle_gamma 90
_cell_formula_units_Z 4
_cell_length_a 18.389(3)
_cell_length_b 16.551(3)
_cell_length_c 22.333(3)
_cell_measurement_reflns_used 6325
_cell_measurement_temperature 100(2)
_cell_measurement_theta_max 27.52
_cell_measurement_theta_min 2.33
_cell_volume 6267.4(17)
_computing_cell_refinement 'Bruker SAINT'
_computing_data_collection 'Bruker APEX2'
_computing_data_reduction 'Bruker SAINT'
_computing_molecular_graphics 'Bruker SHELXTL'
_computing_publication_material 'Bruker SHELXTL'
_computing_structure_refinement 'SHELXL-2016/6 (Sheldrick, 2016)'
_computing_structure_solution 'SHELXT 2014/5 (Sheldrick, 2014)'
_diffrn_ambient_temperature 100(2)
_diffrn_detector_area_resol_mean 8.366
_diffrn_measured_fraction_theta_full 0.999
_diffrn_measured_fraction_theta_max 0.995
_diffrn_measurement_device_type 'Bruker APEX-II CCD'
_diffrn_measurement_method '\f and \w scans'
_diffrn_radiation_type MoK\a
_diffrn_radiation_wavelength 0.71073
_diffrn_reflns_av_R_equivalents 0.0767
_diffrn_reflns_av_unetI/netI 0.1129
_diffrn_reflns_Laue_measured_fraction_full 0.999
_diffrn_reflns_Laue_measured_fraction_max 0.995
_diffrn_reflns_limit_h_max 22
_diffrn_reflns_limit_h_min -23
_diffrn_reflns_limit_k_max 14
_diffrn_reflns_limit_k_min -21
_diffrn_reflns_limit_l_max 29
_diffrn_reflns_limit_l_min -26
_diffrn_reflns_number 34769
_diffrn_reflns_point_group_measured_fraction_full 0.999
_diffrn_reflns_point_group_measured_fraction_max 0.995
_diffrn_reflns_theta_full 25.242
_diffrn_reflns_theta_max 27.499
_diffrn_reflns_theta_min 1.579
_diffrn_source 'fine-focus sealed tube'
_exptl_absorpt_coefficient_mu 0.317
_exptl_absorpt_correction_T_max 0.7456
_exptl_absorpt_correction_T_min 0.5392
_exptl_absorpt_correction_type empirical
_exptl_absorpt_process_details SADABS
_exptl_crystal_colour red
_exptl_crystal_density_diffrn 1.324
_exptl_crystal_density_method 'not measured'
_exptl_crystal_description plates
_exptl_crystal_F_000 2624
_exptl_crystal_size_max 0.200
_exptl_crystal_size_mid 0.100
_exptl_crystal_size_min 0.010
_refine_diff_density_max 2.498
_refine_diff_density_min -1.744
_refine_diff_density_rms 0.109
_refine_ls_extinction_method none
_refine_ls_goodness_of_fit_ref 1.252
_refine_ls_hydrogen_treatment constr
_refine_ls_matrix_type full
_refine_ls_number_parameters 830
_refine_ls_number_reflns 14330
_refine_ls_number_restraints 582
_refine_ls_restrained_S_all 1.235
_refine_ls_R_factor_all 0.2093
_refine_ls_R_factor_gt 0.1335
_refine_ls_shift/su_max 0.000
_refine_ls_shift/su_mean 0.000
_refine_ls_structure_factor_coef Fsqd
_refine_ls_weighting_details 'w=1/[\s^2^(Fo^2^)+87.1969P] where P=(Fo^2^+2Fc^2^)/3'
_refine_ls_weighting_scheme calc
_refine_ls_wR_factor_gt 0.2993
_refine_ls_wR_factor_ref 0.3446
_reflns_Friedel_coverage 0.000
_reflns_number_gt 8048
_reflns_number_total 14330
_reflns_threshold_expression 'I > 2\s(I)'
_cod_data_source_file c9dt00204a2.cif
_cod_data_source_block Comp3
_cod_depositor_comments 'Adding full bibliography for 7048880--7048885.cif.'
_cod_original_cell_volume 6267.2(16)
_cod_database_code 7048885
_shelx_shelxl_version_number 2016/6
_shelx_space_group_comment
;
The symmetry employed for this shelxl refinement is uniquely defined
by the following loop, which should always be used as a source of
symmetry information in preference to the above space-group names.
They are only intended as comments.
;
_shelx_estimated_absorpt_t_min 0.939
_shelx_estimated_absorpt_t_max 0.997

loop_
_space_group_symop_operation_xyz
'x, y, z'
'-x+1/2, y+1/2, -z+1/2'
'-x, -y, -z'
'x-1/2, -y-1/2, z-1/2'

loop_
_atom_site_label
_atom_site_type_symbol
_atom_site_fract_x
_atom_site_fract_y
_atom_site_fract_z
_atom_site_U_iso_or_equiv
_atom_site_adp_type
_atom_site_occupancy
_atom_site_site_symmetry_order
_atom_site_calc_flag
_atom_site_refinement_flags_posn
_atom_site_refinement_flags_adp
_atom_site_refinement_flags_occupancy
_atom_site_disorder_assembly
_atom_site_disorder_group
Fe1 Fe 0.31934(6) 0.20641(7) 0.40876(6) 0.0217(3) Uani 1 1 d . . . . .
N1 N 0.2731(4) 0.1976(4) 0.3022(3) 0.0282(11) Uani 1 1 d . U . . .
N2 N 0.1858(4) 0.1399(5) 0.2132(3) 0.0331(12) Uani 1 1 d . U . . .
H55 H 0.146785 0.109128 0.188210 0.040 Uiso 1 1 calc R U . . .
N3 N 0.2240(4) 0.1229(4) 0.3842(3) 0.0244(11) Uani 1 1 d . U . . .
N4 N 0.3036(4) 0.1794(4) 0.5009(3) 0.0232(11) Uani 1 1 d . U . . .
N5 N 0.3285(4) 0.2022(4) 0.5643(3) 0.0256(11) Uani 1 1 d . U . . .
H53 H 0.361986 0.241835 0.581388 0.031 Uiso 1 1 calc R U . . .
N6 N 0.4087(4) 0.1142(4) 0.4191(3) 0.0212(12) Uani 1 1 d . U . . .
N7 N 0.5337(4) 0.0862(4) 0.4393(3) 0.0230(11) Uani 1 1 d . U . . .
H59 H 0.584416 0.093729 0.449174 0.028 Uiso 1 1 calc R U . . .
N8 N 0.4271(4) 0.2714(4) 0.4316(3) 0.0223(11) Uani 1 1 d . U . . .
N9 N 0.2891(4) 0.3341(4) 0.4080(3) 0.0217(14) Uani 1 1 d . . . . .
N10 N 0.2252(4) 0.3808(4) 0.3940(3) 0.0236(15) Uani 1 1 d . . . . .
H60 H 0.177501 0.361748 0.385281 0.028 Uiso 1 1 calc R U . . .
C1 C 0.2849(5) 0.2269(5) 0.2488(4) 0.0306(12) Uani 1 1 d . U . . .
C2 C 0.3400(5) 0.2814(6) 0.2449(5) 0.0345(13) Uani 1 1 d . U . . .
H2 H 0.376552 0.307195 0.282581 0.041 Uiso 1 1 calc R U . . .
C3 C 0.3396(6) 0.2968(6) 0.1841(5) 0.0394(14) Uani 1 1 d . U . . .
H3 H 0.377013 0.333614 0.179977 0.047 Uiso 1 1 calc R U . . .
C4 C 0.2854(6) 0.2596(6) 0.1281(5) 0.0403(15) Uani 1 1 d . U . . .
H4 H 0.287450 0.271309 0.087156 0.048 Uiso 1 1 calc R U . . .
C5 C 0.2302(6) 0.2072(6) 0.1312(4) 0.0383(14) Uani 1 1 d . U . . .
H5 H 0.193004 0.182664 0.093175 0.046 Uiso 1 1 calc R U . . .
C6 C 0.2303(5) 0.1908(6) 0.1927(4) 0.0343(12) Uani 1 1 d . U . . .
C7 C 0.2127(5) 0.1454(5) 0.2790(4) 0.0283(11) Uani 1 1 d . U . . .
C8 C 0.1866(5) 0.0997(5) 0.3217(4) 0.0277(11) Uani 1 1 d . U . . .
C9 C 0.1299(5) 0.0397(6) 0.3050(5) 0.0323(14) Uani 1 1 d . U . . .
H56 H 0.101838 0.025255 0.260862 0.039 Uiso 1 1 calc R U . . .
C10 C 0.1150(5) 0.0013(6) 0.3535(4) 0.0330(14) Uani 1 1 d . U . . .
H57 H 0.077018 -0.040828 0.342684 0.040 Uiso 1 1 calc R U . . .
C11 C 0.1544(5) 0.0230(5) 0.4179(4) 0.0297(13) Uani 1 1 d . U . . .
H58 H 0.144469 -0.003474 0.451684 0.036 Uiso 1 1 calc R U . . .
C12 C 0.2091(4) 0.0854(5) 0.4309(4) 0.0257(12) Uani 1 1 d . U . . .
C13 C 0.2530(5) 0.1185(5) 0.4965(4) 0.0257(12) Uani 1 1 d . U . . .
C14 C 0.2476(5) 0.1021(5) 0.5549(4) 0.0279(13) Uani 1 1 d . U . . .
H54 H 0.216792 0.061245 0.563683 0.033 Uiso 1 1 calc R U . . .
C15 C 0.2961(5) 0.1571(5) 0.5980(4) 0.0266(13) Uani 1 1 d . U . . .
C16 C 0.3069(5) 0.1724(6) 0.6666(4) 0.032(2) Uani 1 1 d . . . . .
C17 C 0.3366(5) 0.1098(6) 0.7124(4) 0.036(2) Uani 1 1 d . . . . .
C18 C 0.3374(6) 0.1190(7) 0.7745(5) 0.042(2) Uani 1 1 d . . . . .
C19 C 0.3102(5) 0.1913(7) 0.7920(4) 0.040(2) Uani 1 1 d . . . . .
C20 C 0.2819(5) 0.2543(6) 0.7461(5) 0.039(2) Uani 1 1 d . . . . .
C21 C 0.2782(6) 0.2440(6) 0.6833(4) 0.036(2) Uani 1 1 d . . . . .
C22 C 0.3708(7) 0.0344(6) 0.6963(5) 0.050(3) Uani 1 1 d . . . . .
H22 H 0.424234 0.025978 0.728849 0.075 Uiso 1 1 calc R U . . .
H22A H 0.372874 0.040121 0.653280 0.075 Uiso 1 1 calc R U . . .
H22B H 0.337674 -0.011957 0.696202 0.075 Uiso 1 1 calc R U . . .
C23 C 0.3696(8) 0.0509(8) 0.8236(6) 0.064(3) Uani 1 1 d . . . . .
H23 H 0.348654 -0.000865 0.802683 0.095 Uiso 1 1 calc R U . . .
H23A H 0.353445 0.059479 0.860084 0.095 Uiso 1 1 calc R U . . .
H23B H 0.427258 0.050262 0.839476 0.095 Uiso 1 1 calc R U . . .
C24 C 0.3100(7) 0.2036(8) 0.8589(5) 0.056(3) Uani 1 1 d . . . . .
H24 H 0.257093 0.219706 0.855107 0.084 Uiso 1 1 calc R U . . .
H24A H 0.347872 0.245961 0.881565 0.084 Uiso 1 1 calc R U . . .
H24B H 0.324855 0.153029 0.883515 0.084 Uiso 1 1 calc R U . . .
C25 C 0.2537(7) 0.3318(7) 0.7657(5) 0.054(3) Uani 1 1 d . . . . .
H25 H 0.255576 0.375549 0.736738 0.082 Uiso 1 1 calc R U . . .
H25A H 0.287885 0.345243 0.810509 0.082 Uiso 1 1 calc R U . . .
H25B H 0.199405 0.324839 0.762469 0.082 Uiso 1 1 calc R U . . .
C26 C 0.2421(7) 0.3090(6) 0.6325(5) 0.055(3) Uani 1 1 d . . . . .
H26 H 0.193290 0.328683 0.635349 0.083 Uiso 1 1 calc R U . . .
H26A H 0.230425 0.286481 0.589203 0.083 Uiso 1 1 calc R U . . .
H26B H 0.279411 0.353924 0.640220 0.083 Uiso 1 1 calc R U . . .
C27 C 0.4156(4) 0.0312(5) 0.4129(4) 0.0198(16) Uani 1 1 d . . . . .
C28 C 0.3597(5) -0.0305(5) 0.3974(4) 0.0266(15) Uani 1 1 d . U . . .
H28 H 0.306135 -0.019821 0.389915 0.032 Uiso 1 1 calc R U . . .
C29 C 0.3856(5) -0.1075(5) 0.3935(4) 0.0287(14) Uani 1 1 d . U . . .
H29 H 0.348538 -0.150564 0.381986 0.034 Uiso 1 1 calc R U . . .
C30 C 0.4640(5) -0.1244(5) 0.4059(4) 0.0287(13) Uani 1 1 d . U . . .
H30 H 0.479029 -0.178691 0.402794 0.034 Uiso 1 1 calc R U . . .
C31 C 0.5207(5) -0.0647(5) 0.4226(4) 0.0266(13) Uani 1 1 d . U . . .
H31 H 0.574472 -0.076318 0.431623 0.032 Uiso 1 1 calc R U . . .
C32 C 0.4945(5) 0.0136(5) 0.4255(4) 0.0260(13) Uani 1 1 d . U . . .
C33 C 0.4799(4) 0.1437(5) 0.4349(4) 0.0216(11) Uani 1 1 d . U . . .
C34 C 0.4937(4) 0.2306(5) 0.4423(4) 0.0229(11) Uani 1 1 d . U . . .
C35 C 0.5649(5) 0.2703(5) 0.4560(4) 0.0285(13) Uani 1 1 d . U . . .
H35 H 0.612221 0.240973 0.464064 0.034 Uiso 1 1 calc R U . . .
C36 C 0.5648(5) 0.3538(6) 0.4576(4) 0.0317(14) Uani 1 1 d . U . . .
H36 H 0.612669 0.382574 0.466989 0.038 Uiso 1 1 calc R U . . .
C37 C 0.4957(5) 0.3959(6) 0.4457(4) 0.0299(14) Uani 1 1 d . U . . .
H37 H 0.495370 0.453269 0.446382 0.036 Uiso 1 1 calc R U . . .
C38 C 0.4271(5) 0.3524(5) 0.4328(4) 0.0270(13) Uani 1 1 d . U . . .
C39 C 0.3487(5) 0.3866(5) 0.4181(4) 0.0233(17) Uani 1 1 d . . . . .
C40 C 0.3217(5) 0.4664(5) 0.4104(4) 0.0275(18) Uani 1 1 d . . . . .
H40 H 0.352130 0.514171 0.415097 0.033 Uiso 1 1 calc R U . . .
C41 C 0.2419(5) 0.4612(5) 0.3947(4) 0.0223(17) Uani 1 1 d . . . . .
C42 C 0.1779(5) 0.5220(5) 0.3783(4) 0.0245(13) Uani 1 1 d . U . . .
C43 C 0.1629(5) 0.5616(5) 0.4267(4) 0.0250(13) Uani 1 1 d . U . . .
C44 C 0.0993(5) 0.6145(5) 0.4108(4) 0.0273(13) Uani 1 1 d . U . . .
C45 C 0.0523(5) 0.6282(5) 0.3447(4) 0.0300(13) Uani 1 1 d . U . . .
C46 C 0.0713(5) 0.5938(5) 0.2964(4) 0.0281(13) Uani 1 1 d . U . . .
C47 C 0.1342(5) 0.5393(5) 0.3122(4) 0.0261(13) Uani 1 1 d . U . . .
C48 C 0.2143(5) 0.5477(6) 0.4983(4) 0.036(2) Uani 1 1 d . . . . .
H48 H 0.256118 0.509073 0.501927 0.054 Uiso 1 1 calc R U . . .
H48A H 0.181757 0.526184 0.520498 0.054 Uiso 1 1 calc R U . . .
H48B H 0.237865 0.599077 0.518329 0.054 Uiso 1 1 calc R U . . .
C49 C 0.0827(6) 0.6578(7) 0.4633(5) 0.047(3) Uani 1 1 d . . . . .
H49 H 0.075483 0.618233 0.493110 0.070 Uiso 1 1 calc R U . . .
H49A H 0.034651 0.690238 0.443678 0.070 Uiso 1 1 calc R U . . .
H49B H 0.127149 0.693323 0.487230 0.070 Uiso 1 1 calc R U . . .
C50 C -0.0194(6) 0.6835(7) 0.3269(6) 0.054(3) Uani 1 1 d . . . . .
H50 H -0.001834 0.739821 0.335303 0.081 Uiso 1 1 calc R U . . .
H50A H -0.049583 0.669386 0.353189 0.081 Uiso 1 1 calc R U . . .
H50B H -0.052781 0.676932 0.280770 0.081 Uiso 1 1 calc R U . . .
C51 C 0.0263(6) 0.6150(6) 0.2249(4) 0.041(2) Uani 1 1 d . . . . .
H51 H -0.019535 0.579330 0.206324 0.061 Uiso 1 1 calc R U . . .
H51A H 0.061069 0.607833 0.201296 0.061 Uiso 1 1 calc R U . . .
H51B H 0.008636 0.671271 0.221190 0.061 Uiso 1 1 calc R U . . .
C52 C 0.1548(5) 0.5018(6) 0.2596(4) 0.033(2) Uani 1 1 d . . . . .
H52 H 0.108456 0.474060 0.228553 0.049 Uiso 1 1 calc R U . . .
H52A H 0.197649 0.462720 0.278856 0.049 Uiso 1 1 calc R U . . .
H52B H 0.171816 0.543984 0.237108 0.049 Uiso 1 1 calc R U . . .
B1 B -0.0234(7) 0.1102(7) 0.1113(6) 0.045(3) Uani 1 1 d . . . . .
B2 B 0.7309(7) 0.1381(8) 0.4440(6) 0.0442(15) Uani 1 1 d . U . . .
F1 F 0.0460(5) 0.0948(9) 0.1093(7) 0.067(6) Uani 0.69(3) 1 d . . P A 1
F2 F -0.0191(12) 0.0988(11) 0.1753(5) 0.088(6) Uani 0.69(3) 1 d . . P A 1
F3 F -0.0787(4) 0.0605(4) 0.0686(3) 0.065(2) Uani 1 1 d . . . . .
F4 F -0.0509(15) 0.1833(14) 0.1132(14) 0.108(10) Uani 0.69(3) 1 d . . P A -1
F5 F 0.6720(4) 0.1494(4) 0.3819(3) 0.0637(17) Uani 1 1 d . U . . .
F6 F 0.7502(4) 0.2143(4) 0.4700(3) 0.0550(15) Uani 1 1 d . U . . .
F7 F 0.7919(4) 0.0977(4) 0.4401(4) 0.0639(17) Uani 1 1 d . U . . .
F8 F 0.6966(3) 0.0949(4) 0.4802(3) 0.0452(13) Uani 1 1 d . U . . .
O1 O 0.0806(4) 0.3039(5) 0.3703(4) 0.054(2) Uani 1 1 d . . . . .
O2 O -0.0599(5) -0.0756(7) 0.3029(4) 0.079(3) Uani 1 1 d . . . . .
C53 C 0.0474(7) 0.3089(7) 0.4196(6) 0.055(3) Uani 1 1 d . . . . .
H85 H -0.011336 0.312852 0.398168 0.066 Uiso 1 1 calc R U . . .
C54 C 0.0798(8) 0.3849(8) 0.4586(7) 0.073(4) Uani 1 1 d . . . . .
H61 H 0.137562 0.382554 0.477385 0.109 Uiso 1 1 calc R U . . .
H62 H 0.060262 0.389118 0.493578 0.109 Uiso 1 1 calc R U . . .
H63 H 0.062573 0.432119 0.430155 0.109 Uiso 1 1 calc R U . . .
C55 C 0.0696(9) 0.2337(9) 0.4624(7) 0.084(5) Uani 1 1 d . . . . .
H64 H 0.047906 0.185704 0.435704 0.126 Uiso 1 1 calc R U . . .
H65 H 0.048039 0.237849 0.496092 0.126 Uiso 1 1 calc R U . . .
H66 H 0.127177 0.229138 0.482802 0.126 Uiso 1 1 calc R U . . .
C56 C 0.0234(7) 0.2857(8) 0.3062(6) 0.057(3) Uani 1 1 d . . . . .
H86 H -0.019721 0.326802 0.294723 0.069 Uiso 1 1 calc R U . . .
C57 C 0.0656(7) 0.2960(8) 0.2602(6) 0.062(3) Uani 1 1 d . . . . .
H67 H 0.082130 0.352430 0.260927 0.092 Uiso 1 1 calc R U . . .
H68 H 0.029927 0.281429 0.216087 0.092 Uiso 1 1 calc R U . . .
H69 H 0.112134 0.260879 0.274029 0.092 Uiso 1 1 calc R U . . .
C58 C -0.0131(7) 0.2033(7) 0.3003(7) 0.068(4) Uani 1 1 d . . . . .
H70 H 0.028577 0.162445 0.316376 0.102 Uiso 1 1 calc R U . . .
H71 H -0.046050 0.192296 0.254705 0.102 Uiso 1 1 calc R U . . .
H72 H -0.045767 0.201305 0.326143 0.102 Uiso 1 1 calc R U . . .
C59 C -0.0983(7) -0.0627(8) 0.3466(7) 0.066(4) Uani 1 1 d . . . . .
H87 H -0.156680 -0.062914 0.321801 0.079 Uiso 1 1 calc R U . . .
C60 C -0.0738(8) 0.0165(8) 0.3809(8) 0.080(4) Uani 1 1 d . . . . .
H73 H -0.017565 0.014630 0.409009 0.120 Uiso 1 1 calc R U . . .
H74 H -0.104627 0.026950 0.407383 0.120 Uiso 1 1 calc R U . . .
H75 H -0.083064 0.059814 0.348881 0.120 Uiso 1 1 calc R U . . .
C61 C -0.0764(13) -0.1297(10) 0.3936(10) 0.132(9) Uani 1 1 d . . . . .
H76 H -0.095326 -0.180782 0.370717 0.197 Uiso 1 1 calc R U . . .
H77 H -0.100317 -0.121167 0.425417 0.197 Uiso 1 1 calc R U . . .
H78 H -0.018847 -0.131681 0.416051 0.197 Uiso 1 1 calc R U . . .
C62 C -0.1095(7) -0.0996(9) 0.2387(6) 0.067(4) Uani 1 1 d . . . . .
H88 H -0.145543 -0.143605 0.241024 0.081 Uiso 1 1 calc R U . . .
C63 C -0.0568(8) -0.1314(9) 0.2081(6) 0.075(4) Uani 1 1 d . . . . .
H79 H -0.025243 -0.087090 0.201580 0.112 Uiso 1 1 calc R U . . .
H80 H -0.088535 -0.155797 0.166137 0.112 Uiso 1 1 calc R U . . .
H81 H -0.021621 -0.172294 0.236500 0.112 Uiso 1 1 calc R U . . .
C64 C -0.1581(10) -0.0297(11) 0.2003(9) 0.117(7) Uani 1 1 d . . . . .
H82 H -0.193434 -0.010754 0.220787 0.176 Uiso 1 1 calc R U . . .
H83 H -0.189384 -0.047383 0.155830 0.176 Uiso 1 1 calc R U . . .
H84 H -0.123013 0.014408 0.199314 0.176 Uiso 1 1 calc R U . . .
F9 F 0.0338(16) 0.154(2) 0.0876(11) 0.066(12) Uani 0.31(3) 1 d . . P A -1
F10 F 0.0225(16) 0.0728(13) 0.1618(13) 0.052(11) Uani 0.31(3) 1 d . . P A -1
F11 F -0.052(2) 0.187(2) 0.0873(18) 0.038(8) Uani 0.31(3) 1 d . . P A 1

loop_
_atom_site_aniso_label
_atom_site_aniso_U_11
_atom_site_aniso_U_22
_atom_site_aniso_U_33
_atom_site_aniso_U_23
_atom_site_aniso_U_13
_atom_site_aniso_U_12
Fe1 0.0157(5) 0.0257(6) 0.0230(6) -0.0001(5) 0.0067(4) 0.0006(5)
N1 0.028(2) 0.031(3) 0.027(2) 0.002(2) 0.0119(19) 0.006(2)
N2 0.032(2) 0.037(3) 0.028(2) -0.001(2) 0.009(2) 0.008(2)
N3 0.016(2) 0.032(3) 0.029(2) -0.003(2) 0.0137(19) 0.001(2)
N4 0.018(2) 0.031(3) 0.027(2) -0.001(2) 0.015(2) -0.001(2)
N5 0.023(2) 0.031(3) 0.028(2) 0.000(2) 0.015(2) 0.000(2)
N6 0.017(2) 0.027(3) 0.021(3) 0.004(2) 0.010(2) 0.005(2)
N7 0.019(2) 0.029(2) 0.022(2) 0.001(2) 0.010(2) 0.0046(18)
N8 0.016(2) 0.031(2) 0.023(2) -0.001(2) 0.0115(19) -0.0002(19)
N9 0.013(3) 0.024(4) 0.030(4) 0.003(3) 0.011(3) 0.001(3)
N10 0.015(3) 0.033(4) 0.026(4) 0.000(3) 0.011(3) 0.001(3)
C1 0.032(2) 0.035(3) 0.029(2) 0.004(2) 0.0163(19) 0.010(2)
C2 0.037(3) 0.038(3) 0.034(3) 0.006(2) 0.020(2) 0.009(2)
C3 0.045(3) 0.042(3) 0.036(3) 0.010(3) 0.021(2) 0.011(3)
C4 0.047(3) 0.044(3) 0.034(3) 0.009(3) 0.020(2) 0.017(3)
C5 0.044(3) 0.042(3) 0.030(2) 0.006(2) 0.015(2) 0.016(2)
C6 0.036(2) 0.038(3) 0.029(2) 0.004(2) 0.0123(19) 0.012(2)
C7 0.025(2) 0.033(2) 0.028(2) -0.001(2) 0.0106(18) 0.0068(19)
C8 0.020(2) 0.033(2) 0.030(2) -0.003(2) 0.0099(19) 0.0030(19)
C9 0.022(3) 0.036(3) 0.036(3) -0.005(2) 0.008(2) 0.000(2)
C10 0.022(3) 0.035(3) 0.040(3) -0.005(2) 0.011(2) -0.001(2)
C11 0.019(3) 0.034(3) 0.039(3) -0.003(2) 0.014(2) -0.002(2)
C12 0.017(2) 0.033(3) 0.033(2) -0.002(2) 0.016(2) -0.001(2)
C13 0.021(2) 0.031(3) 0.030(2) 0.001(2) 0.014(2) -0.001(2)
C14 0.025(3) 0.033(3) 0.031(3) 0.001(2) 0.016(2) 0.000(2)
C15 0.024(3) 0.032(3) 0.030(3) 0.001(2) 0.018(2) 0.001(2)
C16 0.035(5) 0.031(5) 0.029(5) -0.005(4) 0.012(4) 0.002(4)
C17 0.037(5) 0.043(6) 0.032(5) 0.002(4) 0.018(4) 0.004(4)
C18 0.045(6) 0.048(6) 0.034(5) 0.002(5) 0.016(4) 0.004(5)
C19 0.033(5) 0.056(7) 0.030(5) -0.006(5) 0.013(4) 0.003(5)
C20 0.031(5) 0.050(6) 0.037(5) -0.009(5) 0.015(4) 0.001(4)
C21 0.039(5) 0.035(5) 0.031(5) -0.001(4) 0.010(4) 0.001(4)
C22 0.070(8) 0.042(6) 0.040(6) 0.007(5) 0.023(5) 0.018(5)
C23 0.087(9) 0.059(8) 0.043(7) 0.008(6) 0.024(6) 0.007(7)
C24 0.066(7) 0.072(8) 0.035(6) -0.002(6) 0.024(5) 0.005(7)
C25 0.067(8) 0.056(7) 0.043(6) -0.009(5) 0.024(6) 0.009(6)
C26 0.083(8) 0.039(6) 0.041(6) 0.000(5) 0.021(6) 0.016(6)
C27 0.015(4) 0.029(4) 0.019(4) 0.001(3) 0.011(3) 0.001(3)
C28 0.029(3) 0.025(3) 0.025(3) 0.004(3) 0.010(3) 0.000(3)
C29 0.033(3) 0.026(3) 0.027(3) 0.002(2) 0.011(2) 0.000(2)
C30 0.033(3) 0.027(3) 0.027(3) 0.003(2) 0.013(2) 0.003(2)
C31 0.029(3) 0.028(2) 0.024(3) 0.003(2) 0.012(2) 0.004(2)
C32 0.027(3) 0.028(2) 0.022(3) 0.002(2) 0.008(2) 0.004(2)
C33 0.017(2) 0.031(2) 0.021(2) 0.002(2) 0.0116(19) 0.0044(17)
C34 0.018(2) 0.033(2) 0.023(2) 0.000(2) 0.0131(19) 0.0020(17)
C35 0.020(2) 0.035(3) 0.032(3) -0.003(2) 0.013(2) 0.000(2)
C36 0.023(2) 0.035(3) 0.037(3) -0.003(3) 0.011(2) -0.003(2)
C37 0.023(2) 0.032(3) 0.034(3) -0.003(3) 0.011(2) -0.002(2)
C38 0.021(2) 0.031(2) 0.028(3) -0.002(2) 0.008(2) -0.001(2)
C39 0.024(4) 0.024(4) 0.020(4) -0.002(3) 0.007(3) 0.003(3)
C40 0.031(4) 0.022(4) 0.025(4) -0.001(4) 0.006(3) 0.001(4)
C41 0.022(4) 0.024(4) 0.021(4) 0.000(3) 0.008(3) 0.003(3)
C42 0.020(3) 0.029(3) 0.029(3) -0.001(2) 0.014(2) -0.001(2)
C43 0.019(2) 0.032(3) 0.030(3) -0.001(2) 0.016(2) -0.001(2)
C44 0.021(3) 0.032(3) 0.034(3) -0.002(2) 0.016(2) 0.001(2)
C45 0.025(3) 0.031(3) 0.035(3) -0.001(2) 0.012(2) 0.001(2)
C46 0.023(3) 0.029(3) 0.031(3) 0.000(2) 0.010(2) -0.001(2)
C47 0.023(3) 0.027(3) 0.029(3) -0.001(2) 0.011(2) -0.002(2)
C48 0.033(5) 0.048(6) 0.028(5) -0.003(4) 0.013(4) 0.004(4)
C49 0.045(6) 0.054(7) 0.046(6) -0.004(5) 0.023(5) 0.009(5)
C50 0.042(6) 0.057(7) 0.058(7) 0.007(6) 0.014(5) 0.020(5)
C51 0.038(5) 0.036(5) 0.034(5) 0.005(4) -0.001(4) 0.000(4)
C52 0.035(5) 0.032(5) 0.027(5) 0.000(4) 0.008(4) -0.001(4)
B1 0.050(7) 0.030(6) 0.039(6) 0.000(5) 0.001(5) 0.008(5)
B2 0.041(3) 0.050(3) 0.054(3) 0.001(3) 0.032(3) -0.005(3)
F1 0.027(5) 0.057(10) 0.101(11) -0.034(9) 0.009(5) 0.004(5)
F2 0.105(13) 0.113(12) 0.036(6) 0.003(7) 0.017(7) -0.006(10)
F3 0.053(4) 0.048(4) 0.064(4) -0.022(3) -0.010(3) 0.005(3)
F4 0.083(12) 0.048(10) 0.13(2) -0.021(12) -0.030(12) 0.032(8)
F5 0.064(3) 0.070(4) 0.051(3) 0.002(3) 0.016(3) -0.011(3)
F6 0.062(4) 0.053(3) 0.058(3) -0.008(3) 0.032(3) -0.014(3)
F7 0.056(3) 0.059(4) 0.098(4) 0.011(3) 0.053(3) 0.006(3)
F8 0.028(3) 0.057(3) 0.057(3) 0.014(3) 0.022(2) 0.000(2)
O1 0.041(4) 0.067(5) 0.053(5) 0.004(4) 0.016(4) -0.001(4)
O2 0.045(5) 0.126(9) 0.075(6) -0.032(6) 0.033(5) -0.031(5)
C53 0.044(6) 0.061(8) 0.068(8) 0.009(6) 0.030(6) -0.001(6)
C54 0.084(10) 0.067(9) 0.075(9) -0.005(7) 0.040(8) -0.018(8)
C55 0.104(12) 0.069(10) 0.091(11) 0.033(8) 0.051(9) 0.022(9)
C56 0.051(7) 0.056(7) 0.056(7) 0.005(6) 0.011(6) -0.004(6)
C57 0.066(8) 0.057(8) 0.054(7) 0.002(6) 0.016(6) -0.009(6)
C58 0.046(7) 0.052(7) 0.107(11) -0.006(7) 0.032(7) -0.008(6)
C59 0.047(7) 0.077(9) 0.092(10) -0.012(8) 0.047(7) -0.015(7)
C60 0.071(9) 0.060(9) 0.123(13) -0.017(9) 0.053(9) -0.006(7)
C61 0.20(2) 0.082(12) 0.19(2) 0.033(13) 0.17(2) 0.043(13)
C62 0.049(7) 0.074(9) 0.065(8) -0.004(7) 0.008(6) -0.012(7)
C63 0.083(10) 0.082(10) 0.059(8) 0.000(7) 0.027(7) 0.003(8)
C64 0.097(13) 0.101(14) 0.129(16) 0.014(12) 0.016(12) 0.029(11)
F9 0.075(17) 0.08(3) 0.048(14) -0.004(13) 0.029(12) -0.026(17)
F10 0.046(15) 0.035(12) 0.043(15) 0.005(10) -0.017(12) -0.005(10)
F11 0.027(13) 0.026(12) 0.061(19) 0.013(13) 0.018(14) -0.002(9)

loop_
_atom_type_symbol
_atom_type_description
_atom_type_scat_dispersion_real
_atom_type_scat_dispersion_imag
_atom_type_scat_source
C C 0.0033 0.0016 'International Tables Vol C Tables 4.2.6.8 and 6.1.1.4'
H H 0.0000 0.0000 'International Tables Vol C Tables 4.2.6.8 and 6.1.1.4'
B B 0.0013 0.0007 'International Tables Vol C Tables 4.2.6.8 and 6.1.1.4'
F F 0.0171 0.0103 'International Tables Vol C Tables 4.2.6.8 and 6.1.1.4'
Fe Fe 0.3463 0.8444 'International Tables Vol C Tables 4.2.6.8 and 6.1.1.4'
N N 0.0061 0.0033 'International Tables Vol C Tables 4.2.6.8 and 6.1.1.4'
O O 0.0106 0.0060 'International Tables Vol C Tables 4.2.6.8 and 6.1.1.4'

loop_
_geom_angle_atom_site_label_1
_geom_angle_atom_site_label_2
_geom_angle_atom_site_label_3
_geom_angle
N3 Fe1 N8 169.4(3)
N3 Fe1 N9 116.4(2)
N8 Fe1 N9 74.0(2)
N3 Fe1 N6 94.8(2)
N8 Fe1 N6 74.7(2)
N9 Fe1 N6 148.7(2)
N3 Fe1 N1 75.1(3)
N8 Fe1 N1 103.1(3)
N9 Fe1 N1 93.7(3)
N6 Fe1 N1 91.6(2)
N3 Fe1 N4 73.8(3)
N8 Fe1 N4 108.7(2)
N9 Fe1 N4 94.5(3)
N6 Fe1 N4 97.1(2)
N1 Fe1 N4 148.2(3)
C7 N1 C1 106.0(7)
C7 N1 Fe1 112.2(6)
C1 N1 Fe1 141.9(6)
C7 N2 C6 107.7(8)
C7 N2 H55 126.1
C6 N2 H55 126.1
C12 N3 C8 120.0(7)
C12 N3 Fe1 120.0(5)
C8 N3 Fe1 119.3(6)
C13 N4 N5 103.1(6)
C13 N4 Fe1 114.5(5)
N5 N4 Fe1 142.4(5)
C15 N5 N4 112.6(7)
C15 N5 H53 123.7
N4 N5 H53 123.7
C33 N6 C27 106.0(6)
C33 N6 Fe1 113.5(5)
C27 N6 Fe1 140.4(5)
C33 N7 C32 107.1(7)
C33 N7 H59 126.4
C32 N7 H59 126.4
C34 N8 C38 120.6(7)
C34 N8 Fe1 119.3(5)
C38 N8 Fe1 120.1(5)
N10 N9 C39 104.6(6)
N10 N9 Fe1 139.3(5)
C39 N9 Fe1 115.7(5)
N9 N10 C41 112.7(6)
N9 N10 H60 123.6
C41 N10 H60 123.6
N1 C1 C2 130.3(8)
N1 C1 C6 108.9(8)
C2 C1 C6 120.8(8)
C3 C2 C1 117.1(9)
C3 C2 H2 121.4
C1 C2 H2 121.4
C2 C3 C4 121.9(10)
C2 C3 H3 119.1
C4 C3 H3 119.1
C5 C4 C3 121.5(9)
C5 C4 H4 119.2
C3 C4 H4 119.2
C4 C5 C6 117.1(9)
C4 C5 H5 121.4
C6 C5 H5 121.4
N2 C6 C1 106.2(8)
N2 C6 C5 132.2(9)
C1 C6 C5 121.5(9)
N1 C7 N2 111.2(8)
N1 C7 C8 121.3(8)
N2 C7 C8 127.4(8)
N3 C8 C9 120.7(8)
N3 C8 C7 111.7(7)
C9 C8 C7 127.6(8)
C10 C9 C8 118.7(8)
C10 C9 H56 120.6
C8 C9 H56 120.6
C9 C10 C11 121.1(9)
C9 C10 H57 119.5
C11 C10 H57 119.5
C10 C11 C12 117.1(9)
C10 C11 H58 121.5
C12 C11 H58 121.5
N3 C12 C11 122.3(8)
N3 C12 C13 113.9(7)
C11 C12 C13 123.8(8)
N4 C13 C14 112.3(8)
N4 C13 C12 116.4(7)
C14 C13 C12 131.0(8)
C15 C14 C13 105.6(8)
C15 C14 H54 127.2
C13 C14 H54 127.2
N5 C15 C14 106.3(7)
N5 C15 C16 124.6(8)
C14 C15 C16 128.8(8)
C21 C16 C17 120.5(8)
C21 C16 C15 120.2(8)
C17 C16 C15 118.8(8)
C18 C17 C16 119.7(9)
C18 C17 C22 119.1(9)
C16 C17 C22 121.2(8)
C17 C18 C19 120.1(9)
C17 C18 C23 119.2(10)
C19 C18 C23 120.7(9)
C18 C19 C20 119.8(9)
C18 C19 C24 121.7(10)
C20 C19 C24 118.5(9)
C21 C20 C19 120.2(9)
C21 C20 C25 120.6(9)
C19 C20 C25 119.2(9)
C20 C21 C16 119.7(9)
C20 C21 C26 120.3(9)
C16 C21 C26 120.0(8)
C17 C22 H22 109.5
C17 C22 H22A 109.5
H22 C22 H22A 109.5
C17 C22 H22B 109.5
H22 C22 H22B 109.5
H22A C22 H22B 109.5
C18 C23 H23 109.5
C18 C23 H23A 109.5
H23 C23 H23A 109.5
C18 C23 H23B 109.5
H23 C23 H23B 109.5
H23A C23 H23B 109.5
C19 C24 H24 109.5
C19 C24 H24A 109.5
H24 C24 H24A 109.5
C19 C24 H24B 109.5
H24 C24 H24B 109.5
H24A C24 H24B 109.5
C20 C25 H25 109.5
C20 C25 H25A 109.5
H25 C25 H25A 109.5
C20 C25 H25B 109.5
H25 C25 H25B 109.5
H25A C25 H25B 109.5
C21 C26 H26 109.5
C21 C26 H26A 109.5
H26 C26 H26A 109.5
C21 C26 H26B 109.5
H26 C26 H26B 109.5
H26A C26 H26B 109.5
N6 C27 C28 131.5(7)
N6 C27 C32 108.2(7)
C28 C27 C32 120.3(8)
C29 C28 C27 117.1(8)
C29 C28 H28 121.4
C27 C28 H28 121.4
C28 C29 C30 122.2(8)
C28 C29 H29 118.9
C30 C29 H29 118.9
C31 C30 C29 121.8(8)
C31 C30 H30 119.1
C29 C30 H30 119.1
C30 C31 C32 116.2(8)
C30 C31 H31 121.9
C32 C31 H31 121.9
N7 C32 C31 131.5(8)
N7 C32 C27 106.1(7)
C31 C32 C27 122.4(8)
N6 C33 N7 112.5(7)
N6 C33 C34 120.6(7)
N7 C33 C34 126.7(7)
N8 C34 C35 121.4(8)
N8 C34 C33 111.8(7)
C35 C34 C33 126.8(7)
C36 C35 C34 117.9(8)
C36 C35 H35 121.1
C34 C35 H35 121.1
C37 C36 C35 120.6(8)
C37 C36 H36 119.7
C35 C36 H36 119.7
C36 C37 C38 118.4(8)
C36 C37 H37 120.8
C38 C37 H37 120.8
N8 C38 C37 121.2(8)
N8 C38 C39 112.9(7)
C37 C38 C39 125.9(8)
N9 C39 C40 111.1(7)
N9 C39 C38 117.1(7)
C40 C39 C38 131.7(8)
C41 C40 C39 105.4(7)
C41 C40 H40 127.3
C39 C40 H40 127.3
N10 C41 C40 106.2(7)
N10 C41 C42 120.3(7)
C40 C41 C42 133.5(8)
C43 C42 C47 121.3(8)
C43 C42 C41 120.6(7)
C47 C42 C41 118.1(7)
C42 C43 C44 120.0(8)
C42 C43 C48 121.3(7)
C44 C43 C48 118.7(8)
C43 C44 C45 118.8(8)
C43 C44 C49 120.3(8)
C45 C44 C49 120.9(8)
C46 C45 C44 121.0(8)
C46 C45 C50 119.9(8)
C44 C45 C50 119.1(8)
C45 C46 C47 120.2(8)
C45 C46 C51 121.7(8)
C47 C46 C51 118.0(8)
C46 C47 C42 118.3(8)
C46 C47 C52 120.3(8)
C42 C47 C52 121.4(7)
C43 C48 H48 109.5
C43 C48 H48A 109.5
H48 C48 H48A 109.5
C43 C48 H48B 109.5
H48 C48 H48B 109.5
H48A C48 H48B 109.5
C44 C49 H49 109.5
C44 C49 H49A 109.5
H49 C49 H49A 109.5
C44 C49 H49B 109.5
H49 C49 H49B 109.5
H49A C49 H49B 109.5
C45 C50 H50 109.5
C45 C50 H50A 109.5
H50 C50 H50A 109.5
C45 C50 H50B 109.5
H50 C50 H50B 109.5
H50A C50 H50B 109.5
C46 C51 H51 109.5
C46 C51 H51A 109.5
H51 C51 H51A 109.5
C46 C51 H51B 109.5
H51 C51 H51B 109.5
H51A C51 H51B 109.5
C47 C52 H52 109.5
C47 C52 H52A 109.5
H52 C52 H52A 109.5
C47 C52 H52B 109.5
H52 C52 H52B 109.5
H52A C52 H52B 109.5
F10 B1 F4 123(2)
F10 B1 F1 67.6(16)
F4 B1 F1 124.6(19)
F10 B1 F3 112.5(13)
F4 B1 F3 112.5(13)
F1 B1 F3 109.2(10)
F10 B1 F11 143(2)
F4 B1 F11 24(2)
F1 B1 F11 112.4(17)
F3 B1 F11 102.4(17)
F10 B1 F2 44.2(13)
F4 B1 F2 88(2)
F1 B1 F2 109.4(12)
F3 B1 F2 111.1(12)
F11 B1 F2 112(2)
F10 B1 F9 103.2(17)
F4 B1 F9 84(3)
F1 B1 F9 43.8(13)
F3 B1 F9 118.0(13)
F11 B1 F9 69(2)
F2 B1 F9 129.6(13)
F7 B2 F6 113.5(9)
F7 B2 F8 111.1(10)
F6 B2 F8 109.0(9)
F7 B2 F5 110.4(10)
F6 B2 F5 105.6(10)
F8 B2 F5 106.9(9)
F9 F1 B1 78.6(15)
F9 F1 F10 121.3(18)
B1 F1 F10 54.8(11)
F10 F2 B1 60.8(14)
F11 F4 B1 86(7)
C56 O1 C53 113.9(8)
C59 O2 C62 115.9(9)
O1 C53 C54 107.2(9)
O1 C53 C55 109.8(10)
C54 C53 C55 111.6(11)
O1 C53 H85 109.4
C54 C53 H85 109.4
C55 C53 H85 109.4
C53 C54 H61 109.5
C53 C54 H62 109.5
H61 C54 H62 109.5
C53 C54 H63 109.5
H61 C54 H63 109.5
H62 C54 H63 109.5
C53 C55 H64 109.5
C53 C55 H65 109.5
H64 C55 H65 109.5
C53 C55 H66 109.5
H64 C55 H66 109.5
H65 C55 H66 109.5
O1 C56 C58 113.9(10)
O1 C56 C57 106.3(9)
C58 C56 C57 111.9(11)
O1 C56 H86 108.2
C58 C56 H86 108.2
C57 C56 H86 108.2
C56 C57 H67 109.5
C56 C57 H68 109.5
H67 C57 H68 109.5
C56 C57 H69 109.5
H67 C57 H69 109.5
H68 C57 H69 109.5
C56 C58 H70 109.5
C56 C58 H71 109.5
H70 C58 H71 109.5
C56 C58 H72 109.5
H70 C58 H72 109.5
H71 C58 H72 109.5
O2 C59 C61 107.8(12)
O2 C59 C60 110.5(10)
C61 C59 C60 110.4(14)
O2 C59 H87 109.4
C61 C59 H87 109.4
C60 C59 H87 109.4
C59 C60 H73 109.5
C59 C60 H74 109.5
H73 C60 H74 109.5
C59 C60 H75 109.5
H73 C60 H75 109.5
H74 C60 H75 109.5
C59 C61 H76 109.5
C59 C61 H77 109.5
H76 C61 H77 109.5
C59 C61 H78 109.5
H76 C61 H78 109.5
H77 C61 H78 109.5
O2 C62 C63 106.5(10)
O2 C62 C64 111.5(13)
C63 C62 C64 111.1(13)
O2 C62 H88 109.2
C63 C62 H88 109.2
C64 C62 H88 109.2
C62 C63 H79 109.5
C62 C63 H80 109.5
H79 C63 H80 109.5
C62 C63 H81 109.5
H79 C63 H81 109.5
H80 C63 H81 109.5
C62 C64 H82 109.5
C62 C64 H83 109.5
H82 C64 H83 109.5
C62 C64 H84 109.5
H82 C64 H84 109.5
H83 C64 H84 109.5
F1 F9 B1 57.6(13)
F1 F9 F11 109(2)
B1 F9 F11 51.9(15)
F2 F10 B1 75.0(17)
F2 F10 F1 129(2)
B1 F10 F1 57.6(13)
F4 F11 B1 70(6)
F4 F11 F9 108(7)
B1 F11 F9 59(2)

loop_
_geom_bond_atom_site_label_1
_geom_bond_atom_site_label_2
_geom_bond_distance
Fe1 N3 2.131(7)
Fe1 N8 2.136(6)
Fe1 N9 2.184(7)
Fe1 N6 2.189(6)
Fe1 N1 2.199(7)
Fe1 N4 2.230(7)
N1 C7 1.342(11)
N1 C1 1.382(11)
N2 C7 1.360(11)
N2 C6 1.370(12)
N2 H55 0.8800
N3 C12 1.331(10)
N3 C8 1.351(10)
N4 C13 1.351(10)
N4 N5 1.362(9)
N5 C15 1.352(10)
N5 H53 0.8800
N6 C33 1.312(10)
N6 C27 1.390(10)
N7 C33 1.349(10)
N7 C32 1.374(11)
N7 H59 0.8800
N8 C34 1.336(10)
N8 C38 1.342(11)
N9 N10 1.339(9)
N9 C39 1.347(10)
N10 C41 1.364(10)
N10 H60 0.8800
C1 C2 1.384(13)
C1 C6 1.400(12)
C2 C3 1.379(12)
C2 H2 0.9500
C3 C4 1.404(14)
C3 H3 0.9500
C4 C5 1.357(14)
C4 H4 0.9500
C5 C6 1.401(13)
C5 H5 0.9500
C7 C8 1.437(12)
C8 C9 1.384(12)
C9 C10 1.370(13)
C9 H56 0.9500
C10 C11 1.384(12)
C10 H57 0.9500
C11 C12 1.391(11)
C11 H58 0.9500
C12 C13 1.477(12)
C13 C14 1.373(12)
C14 C15 1.373(12)
C14 H54 0.9500
C15 C16 1.488(12)
C16 C21 1.406(13)
C16 C17 1.408(13)
C17 C18 1.390(13)
C17 C22 1.502(13)
C18 C19 1.409(14)
C18 C23 1.523(15)
C19 C20 1.412(14)
C19 C24 1.510(13)
C20 C21 1.387(13)
C20 C25 1.510(14)
C21 C26 1.517(13)
C22 H22 0.9800
C22 H22A 0.9800
C22 H22B 0.9800
C23 H23 0.9800
C23 H23A 0.9800
C23 H23B 0.9800
C24 H24 0.9800
C24 H24A 0.9800
C24 H24B 0.9800
C25 H25 0.9800
C25 H25A 0.9800
C25 H25B 0.9800
C26 H26 0.9800
C26 H26A 0.9800
C26 H26B 0.9800
C27 C28 1.394(11)
C27 C32 1.398(11)
C28 C29 1.375(12)
C28 H28 0.9500
C29 C30 1.387(12)
C29 H29 0.9500
C30 C31 1.379(12)
C30 H30 0.9500
C31 C32 1.393(12)
C31 H31 0.9500
C33 C34 1.457(12)
C34 C35 1.390(11)
C35 C36 1.384(12)
C35 H35 0.9500
C36 C37 1.381(12)
C36 H36 0.9500
C37 C38 1.382(11)
C37 H37 0.9500
C38 C39 1.462(11)
C39 C40 1.399(11)
C40 C41 1.373(11)
C40 H40 0.9500
C41 C42 1.484(11)
C42 C43 1.381(11)
C42 C47 1.410(11)
C43 C44 1.392(11)
C43 C48 1.526(12)
C44 C45 1.410(12)
C44 C49 1.503(12)
C45 C46 1.377(12)
C45 C50 1.527(12)
C46 C47 1.401(11)
C46 C51 1.528(12)
C47 C52 1.501(12)
C48 H48 0.9800
C48 H48A 0.9800
C48 H48B 0.9800
C49 H49 0.9800
C49 H49A 0.9800
C49 H49B 0.9800
C50 H50 0.9800
C50 H50A 0.9800
C50 H50B 0.9800
C51 H51 0.9800
C51 H51A 0.9800
C51 H51B 0.9800
C52 H52 0.9800
C52 H52A 0.9800
C52 H52B 0.9800
B1 F10 1.28(2)
B1 F4 1.32(3)
B1 F1 1.319(16)
B1 F3 1.369(13)
B1 F11 1.40(4)
B1 F2 1.413(18)
B1 F9 1.53(3)
B2 F7 1.337(13)
B2 F6 1.377(14)
B2 F8 1.398(13)
B2 F5 1.403(14)
F1 F9 1.08(3)
F1 F10 1.44(3)
F2 F10 1.02(3)
F4 F11 0.58(5)
O1 C56 1.443(13)
O1 C53 1.454(13)
O2 C59 1.424(14)
O2 C62 1.426(14)
C53 C54 1.515(17)
C53 C55 1.524(16)
C53 H85 1.0000
C54 H61 0.9800
C54 H62 0.9800
C54 H63 0.9800
C55 H64 0.9800
C55 H65 0.9800
C55 H66 0.9800
C56 C58 1.503(16)
C56 C57 1.518(16)
C56 H86 1.0000
C57 H67 0.9800
C57 H68 0.9800
C57 H69 0.9800
C58 H70 0.9800
C58 H71 0.9800
C58 H72 0.9800
C59 C61 1.47(2)
C59 C60 1.498(18)
C59 H87 1.0000
C60 H73 0.9800
C60 H74 0.9800
C60 H75 0.9800
C61 H76 0.9800
C61 H77 0.9800
C61 H78 0.9800
C62 C63 1.482(18)
C62 C64 1.51(2)
C62 H88 1.0000
C63 H79 0.9800
C63 H80 0.9800
C63 H81 0.9800
C64 H82 0.9800
C64 H83 0.9800
C64 H84 0.9800
F9 F11 1.66(5)

loop_
_geom_torsion_atom_site_label_1
_geom_torsion_atom_site_label_2
_geom_torsion_atom_site_label_3
_geom_torsion_atom_site_label_4
_geom_torsion
C13 N4 N5 C15 0.9(9)
Fe1 N4 N5 C15 -177.8(6)
C39 N9 N10 C41 0.1(9)
Fe1 N9 N10 C41 -171.8(6)
C7 N1 C1 C2 -179.1(9)
Fe1 N1 C1 C2 -0.1(16)
C7 N1 C1 C6 -0.3(9)
Fe1 N1 C1 C6 178.7(7)
N1 C1 C2 C3 177.3(9)
C6 C1 C2 C3 -1.4(13)
C1 C2 C3 C4 0.5(14)
C2 C3 C4 C5 0.7(15)
C3 C4 C5 C6 -1.0(14)
C7 N2 C6 C1 0.1(9)
C7 N2 C6 C5 177.7(10)
N1 C1 C6 N2 0.1(10)
C2 C1 C6 N2 179.1(8)
N1 C1 C6 C5 -177.8(8)
C2 C1 C6 C5 1.1(13)
C4 C5 C6 N2 -177.3(9)
C4 C5 C6 C1 0.1(13)
C1 N1 C7 N2 0.3(9)
Fe1 N1 C7 N2 -179.0(5)
C1 N1 C7 C8 176.7(8)
Fe1 N1 C7 C8 -2.7(10)
C6 N2 C7 N1 -0.2(10)
C6 N2 C7 C8 -176.3(8)
C12 N3 C8 C9 3.2(12)
Fe1 N3 C8 C9 173.4(6)
C12 N3 C8 C7 -177.9(7)
Fe1 N3 C8 C7 -7.6(9)
N1 C7 C8 N3 6.7(11)
N2 C7 C8 N3 -177.6(8)
N1 C7 C8 C9 -174.4(8)
N2 C7 C8 C9 1.3(14)
N3 C8 C9 C10 -3.1(13)
C7 C8 C9 C10 178.1(8)
C8 C9 C10 C11 1.4(13)
C9 C10 C11 C12 0.3(13)
C8 N3 C12 C11 -1.4(12)
Fe1 N3 C12 C11 -171.6(6)
C8 N3 C12 C13 -178.7(7)
Fe1 N3 C12 C13 11.0(9)
C10 C11 C12 N3 -0.3(12)
C10 C11 C12 C13 176.8(8)
N5 N4 C13 C14 -1.5(9)
Fe1 N4 C13 C14 177.6(6)
N5 N4 C13 C12 174.1(7)
Fe1 N4 C13 C12 -6.7(9)
N3 C12 C13 N4 -2.3(11)
C11 C12 C13 N4 -179.6(8)
N3 C12 C13 C14 172.4(9)
C11 C12 C13 C14 -4.9(15)
N4 C13 C14 C15 1.5(10)
C12 C13 C14 C15 -173.3(9)
N4 N5 C15 C14 0.0(9)
N4 N5 C15 C16 -174.6(7)
C13 C14 C15 N5 -0.9(9)
C13 C14 C15 C16 173.4(8)
N5 C15 C16 C21 64.1(12)
C14 C15 C16 C21 -109.2(11)
N5 C15 C16 C17 -124.3(10)
C14 C15 C16 C17 62.4(13)
C21 C16 C17 C18 0.1(14)
C15 C16 C17 C18 -171.5(9)
C21 C16 C17 C22 -177.3(9)
C15 C16 C17 C22 11.2(14)
C16 C17 C18 C19 -1.4(15)
C22 C17 C18 C19 176.0(10)
C16 C17 C18 C23 179.9(10)
C22 C17 C18 C23 -2.7(15)
C17 C18 C19 C20 0.2(15)
C23 C18 C19 C20 178.9(10)
C17 C18 C19 C24 179.9(10)
C23 C18 C19 C24 -1.4(16)
C18 C19 C20 C21 2.3(15)
C24 C19 C20 C21 -177.4(9)
C18 C19 C20 C25 -179.3(10)
C24 C19 C20 C25 1.0(14)
C19 C20 C21 C16 -3.6(14)
C25 C20 C21 C16 178.1(9)
C19 C20 C21 C26 175.4(10)
C25 C20 C21 C26 -2.9(15)
C17 C16 C21 C20 2.4(14)
C15 C16 C21 C20 173.9(8)
C17 C16 C21 C26 -176.6(9)
C15 C16 C21 C26 -5.1(14)
C33 N6 C27 C28 179.5(8)
Fe1 N6 C27 C28 -2.4(14)
C33 N6 C27 C32 -0.4(9)
Fe1 N6 C27 C32 177.7(6)
N6 C27 C28 C29 178.3(8)
C32 C27 C28 C29 -1.8(12)
C27 C28 C29 C30 1.6(13)
C28 C29 C30 C31 -0.3(13)
C29 C30 C31 C32 -0.8(12)
C33 N7 C32 C31 179.5(9)
C33 N7 C32 C27 0.0(9)
C30 C31 C32 N7 -178.9(8)
C30 C31 C32 C27 0.6(12)
N6 C27 C32 N7 0.2(9)
C28 C27 C32 N7 -179.7(7)
N6 C27 C32 C31 -179.4(7)
C28 C27 C32 C31 0.7(12)
C27 N6 C33 N7 0.4(9)
Fe1 N6 C33 N7 -178.3(5)
C27 N6 C33 C34 177.0(7)
Fe1 N6 C33 C34 -1.6(9)
C32 N7 C33 N6 -0.2(9)
C32 N7 C33 C34 -176.6(8)
C38 N8 C34 C35 1.1(12)
Fe1 N8 C34 C35 178.7(6)
C38 N8 C34 C33 -176.5(7)
Fe1 N8 C34 C33 1.0(9)
N6 C33 C34 N8 0.5(11)
N7 C33 C34 N8 176.6(7)
N6 C33 C34 C35 -177.0(8)
N7 C33 C34 C35 -0.9(14)
N8 C34 C35 C36 -0.7(13)
C33 C34 C35 C36 176.6(8)
C34 C35 C36 C37 -0.2(14)
C35 C36 C37 C38 0.6(14)
C34 N8 C38 C37 -0.6(13)
Fe1 N8 C38 C37 -178.2(6)
C34 N8 C38 C39 178.2(7)
Fe1 N8 C38 C39 0.6(10)
C36 C37 C38 N8 -0.2(13)
C36 C37 C38 C39 -178.8(8)
N10 N9 C39 C40 0.1(9)
Fe1 N9 C39 C40 174.3(5)
N10 N9 C39 C38 -178.4(7)
Fe1 N9 C39 C38 -4.2(9)
N8 C38 C39 N9 2.4(11)
C37 C38 C39 N9 -178.9(8)
N8 C38 C39 C40 -175.6(9)
C37 C38 C39 C40 3.1(15)
N9 C39 C40 C41 -0.3(10)
C38 C39 C40 C41 177.9(8)
N9 N10 C41 C40 -0.3(9)
N9 N10 C41 C42 178.1(7)
C39 C40 C41 N10 0.3(9)
C39 C40 C41 C42 -177.8(9)
N10 C41 C42 C43 97.9(10)
C40 C41 C42 C43 -84.2(12)
N10 C41 C42 C47 -83.5(10)
C40 C41 C42 C47 94.5(11)
C47 C42 C43 C44 5.7(12)
C41 C42 C43 C44 -175.7(8)
C47 C42 C43 C48 -175.2(8)
C41 C42 C43 C48 3.5(12)
C42 C43 C44 C45 -1.6(12)
C48 C43 C44 C45 179.3(8)
C42 C43 C44 C49 -180.0(8)
C48 C43 C44 C49 0.9(13)
C43 C44 C45 C46 -3.9(13)
C49 C44 C45 C46 174.5(9)
C43 C44 C45 C50 177.6(9)
C49 C44 C45 C50 -4.0(13)
C44 C45 C46 C47 5.2(13)
C50 C45 C46 C47 -176.3(9)
C44 C45 C46 C51 -173.4(8)
C50 C45 C46 C51 5.1(13)
C45 C46 C47 C42 -1.1(12)
C51 C46 C47 C42 177.5(8)
C45 C46 C47 C52 179.9(8)
C51 C46 C47 C52 -1.4(12)
C43 C42 C47 C46 -4.3(12)
C41 C42 C47 C46 177.0(7)
C43 C42 C47 C52 174.6(8)
C41 C42 C47 C52 -4.0(12)
F10 B1 F1 F9 -142.1(18)
F4 B1 F1 F9 -26(3)
F3 B1 F1 F9 110.8(16)
F11 B1 F1 F9 -2(3)
F2 B1 F1 F9 -127.5(17)
F4 B1 F1 F10 116(3)
F3 B1 F1 F10 -107.2(14)
F11 B1 F1 F10 140(2)
F2 B1 F1 F10 14.6(14)
F9 B1 F1 F10 142.1(18)
F4 B1 F2 F10 -146(2)
F1 B1 F2 F10 -19.5(18)
F3 B1 F2 F10 101.1(18)
F11 B1 F2 F10 -145(2)
F9 B1 F2 F10 -65(3)
F10 B1 F4 F11 151(5)
F1 B1 F4 F11 66(6)
F3 B1 F4 F11 -69(6)
F2 B1 F4 F11 179(5)
F9 B1 F4 F11 48(5)
C56 O1 C53 C54 -133.2(11)
C56 O1 C53 C55 105.4(12)
C53 O1 C56 C58 -65.1(13)
C53 O1 C56 C57 171.3(9)
C62 O2 C59 C61 108.2(15)
C62 O2 C59 C60 -131.1(13)
C59 O2 C62 C63 -164.4(12)
C59 O2 C62 C64 74.3(16)
F10 F1 F9 B1 -36.0(15)
B1 F1 F9 F11 2(2)
F10 F1 F9 F11 -34(3)
F10 B1 F9 F1 35.7(18)
F4 B1 F9 F1 159(2)
F3 B1 F9 F1 -89.0(16)
F11 B1 F9 F1 178(2)
F2 B1 F9 F1 76(2)
F10 B1 F9 F11 -142(3)
F4 B1 F9 F11 -19(2)
F1 B1 F9 F11 -178(2)
F3 B1 F9 F11 93(2)
F2 B1 F9 F11 -102(2)
B1 F2 F10 F1 21.7(19)
F4 B1 F10 F2 42(3)
F1 B1 F10 F2 160.1(19)
F3 B1 F10 F2 -97.6(18)
F11 B1 F10 F2 62(4)
F9 B1 F10 F2 134.2(19)
F4 B1 F10 F1 -118(3)
F3 B1 F10 F1 102.3(13)
F11 B1 F10 F1 -98(4)
F2 B1 F10 F1 -160.1(19)
F9 B1 F10 F1 -25.9(13)
F9 F1 F10 F2 20(3)
B1 F1 F10 F2 -25(2)
F9 F1 F10 B1 45(2)
B1 F4 F11 F9 -46(4)
F10 B1 F11 F4 -43(7)
F1 B1 F11 F4 -125(5)
F3 B1 F11 F4 118(5)
F2 B1 F11 F4 -1(6)
F9 B1 F11 F4 -127(6)
F10 B1 F11 F9 84(4)
F4 B1 F11 F9 127(6)
F1 B1 F11 F9 1.6(19)
F3 B1 F11 F9 -115.4(15)
F2 B1 F11 F9 125.4(17)
F1 F9 F11 F4 50(7)
B1 F9 F11 F4 52(6)
F1 F9 F11 B1 -2(2)
